data_7229321
loop_
_publ_author_name
'Qin, Qian'
'Mague, Joel T.'
'Moses, Khadija Z.'
'Carnicom, Elizabeth M.'
'Cava, Robert J.'

_publ_section_title
;
 Structure and Characterization of Charge Transfer Complexes of
 Benzo[1,2-b:3,4-b&#x2019;:5,6-b&#x201D;]trithiophene [C3h-BTT]
;
_journal_name_full CrystEngComm
_journal_paper_doi 10.1039/C7CE01471F
_journal_year 2017
_chemical_formula_moiety 'C12 H6 S3, 0.5(C6 F4 O2)'
_chemical_formula_sum 'C15 H6 F2 O S3'
_chemical_formula_weight 336.38
_space_group_crystal_system monoclinic
_space_group_IT_number 15
_space_group_name_Hall '-C 2yc'
_space_group_name_H-M_alt 'C 1 2/c 1'
_symmetry_space_group_name_Hall '-C 2yc'
_symmetry_space_group_name_H-M 'C 1 2/c 1'
_atom_sites_solution_hydrogens geom
_atom_sites_solution_primary direct
_atom_sites_solution_secondary difmap
_audit_creation_method SHELXL-2014/7
_audit_update_record
;
2017-08-01 deposited with the CCDC.
2017-10-13 downloaded from the CCDC.
;
_cell_angle_alpha 90
_cell_angle_beta 90.403(1)
_cell_angle_gamma 90
_cell_formula_units_Z 8
_cell_length_a 18.6662(5)
_cell_length_b 15.1927(4)
_cell_length_c 9.3307(3)
_cell_measurement_reflns_used 9198
_cell_measurement_temperature 150(2)
_cell_measurement_theta_max 72.4073
_cell_measurement_theta_min 3.7513
_cell_volume 2646.03(13)
_computing_cell_refinement '<i>SAINT</i> (Bruker, 2016)'
_computing_data_collection '<i>APEX3</i> (Bruker, 2016)'
_computing_data_reduction '<i>SAINT</i>  (Bruker, 2016)'
_computing_molecular_graphics '<i>DIAMOND</i> (Brandenburg & Putz, 2012)'
_computing_publication_material '<i>SHELXTL</i> (Bruker, 2016)'
_computing_structure_refinement '<i>SHELXL 2014/7</i> (Sheldrick, 2015<i>b</i>)'
_computing_structure_solution '<i>SHELXT</i> (Sheldrick, 2015<i>a</i>)'
_diffrn_ambient_temperature 150(2)
_diffrn_detector_area_resol_mean 10.4167
_diffrn_measured_fraction_theta_full 0.991
_diffrn_measured_fraction_theta_max 0.981
_diffrn_measurement_device_type 'Bruker D8 VENTURE PHOTON 100 CMOS'
_diffrn_measurement_method '\w scans'
_diffrn_radiation_monochromator mirror
_diffrn_radiation_type CuK\a
_diffrn_radiation_wavelength 1.54178
_diffrn_reflns_av_R_equivalents 0.0241
_diffrn_reflns_av_unetI/netI 0.0216
_diffrn_reflns_Laue_measured_fraction_full 0.991
_diffrn_reflns_Laue_measured_fraction_max 0.981
_diffrn_reflns_limit_h_max 22
_diffrn_reflns_limit_h_min -23
_diffrn_reflns_limit_k_max 18
_diffrn_reflns_limit_k_min -18
_diffrn_reflns_limit_l_max 10
_diffrn_reflns_limit_l_min -11
_diffrn_reflns_number 10062
_diffrn_reflns_point_group_measured_fraction_full 0.991
_diffrn_reflns_point_group_measured_fraction_max 0.981
_diffrn_reflns_theta_full 69.000
_diffrn_reflns_theta_max 72.400
_diffrn_reflns_theta_min 3.751
_diffrn_source 'INCOATEC I\mS micro--focus source'
_exptl_absorpt_coefficient_mu 5.310
_exptl_absorpt_correction_T_max 0.53
_exptl_absorpt_correction_T_min 0.46
_exptl_absorpt_correction_type multi-scan
_exptl_absorpt_process_details '<i>SADABS</i> (Bruker, 2016)'
_exptl_crystal_colour 'dark blue'
_exptl_crystal_density_diffrn 1.689
_exptl_crystal_density_method 'not measured'
_exptl_crystal_description block
_exptl_crystal_F_000 1360
_exptl_crystal_recrystallization_method 'Re-crystallisation from solvent: acetonitrile'
_exptl_crystal_size_max 0.213
_exptl_crystal_size_mid 0.174
_exptl_crystal_size_min 0.138
_exptl_transmission_factor_max 0.864
_exptl_transmission_factor_min 0.753
_refine_diff_density_max 0.263
_refine_diff_density_min -0.309
_refine_diff_density_rms 0.059
_refine_ls_extinction_method none
_refine_ls_goodness_of_fit_ref 1.081
_refine_ls_hydrogen_treatment constr
_refine_ls_matrix_type full
_refine_ls_number_parameters 197
_refine_ls_number_reflns 2571
_refine_ls_number_restraints 0
_refine_ls_restrained_S_all 1.081
_refine_ls_R_factor_all 0.0326
_refine_ls_R_factor_gt 0.0318
_refine_ls_shift/su_max 0.001
_refine_ls_shift/su_mean 0.000
_refine_ls_structure_factor_coef Fsqd
_refine_ls_weighting_details 'w=1/[\s^2^(Fo^2^)+(0.0498P)^2^+2.1914P] where P=(Fo^2^+2Fc^2^)/3'
_refine_ls_weighting_scheme calc
_refine_ls_wR_factor_gt 0.0832
_refine_ls_wR_factor_ref 0.0840
_reflns_Friedel_coverage 0.000
_reflns_number_gt 2479
_reflns_number_total 2571
_reflns_threshold_expression 'I > 2\s(I)'
_cod_data_source_file c7ce01471f1.cif
_cod_data_source_block RAP126_0m
_cod_database_code 7229321
_shelx_shelxl_version_number 2014/7
_shelx_space_group_comment
;
The symmetry employed for this shelxl refinement is uniquely defined
by the following loop, which should always be used as a source of
symmetry information in preference to the above space-group names.
They are only intended as comments.
;
_shelx_estimated_absorpt_t_min 0.398
_shelx_estimated_absorpt_t_max 0.528

loop_
_space_group_symop_operation_xyz
'x, y, z'
'-x, y, -z+1/2'
'x+1/2, y+1/2, z'
'-x+1/2, y+1/2, -z+1/2'
'-x, -y, -z'
'x, -y, z-1/2'
'-x+1/2, -y+1/2, -z'
'x+1/2, -y+1/2, z-1/2'

loop_
_atom_site_label
_atom_site_type_symbol
_atom_site_fract_x
_atom_site_fract_y
_atom_site_fract_z
_atom_site_U_iso_or_equiv
_atom_site_adp_type
_atom_site_occupancy
_atom_site_site_symmetry_order
_atom_site_calc_flag
_atom_site_refinement_flags_posn
_atom_site_refinement_flags_adp
_atom_site_refinement_flags_occupancy
_atom_site_disorder_assembly
_atom_site_disorder_group
F1 F 0.33440(5) 0.63445(5) 0.85088(9) 0.0227(2) Uani 1 1 d . . . . .
F2 F 0.34802(5) 0.81090(5) 0.80546(9) 0.0232(2) Uani 1 1 d . . . . .
O1 O 0.23534(5) 0.57682(7) 1.04146(11) 0.0217(2) Uani 1 1 d . . . . .
C1 C 0.24229(7) 0.65542(9) 1.02298(14) 0.0174(3) Uani 1 1 d . . . . .
C2 C 0.29444(8) 0.69256(9) 0.92135(15) 0.0174(3) Uani 1 1 d . . . . .
C3 C 0.30133(7) 0.77879(9) 0.89970(15) 0.0172(3) Uani 1 1 d . . . . .
C4 C 0.36739(10) 0.19318(11) 0.74577(19) 0.0183(3) Uani 0.8413(10) 1 d . . P A 1
C5 C 0.35984(10) 0.28541(11) 0.76546(18) 0.0177(3) Uani 0.8413(10) 1 d . . P A 1
C6 C 0.40288(10) 0.34169(11) 0.68436(19) 0.0180(3) Uani 0.8413(10) 1 d . . P A 1
C7 C 0.45339(10) 0.30898(11) 0.58393(19) 0.0178(3) Uani 0.8413(10) 1 d . . P A 1
C8 C 0.45958(10) 0.21781(12) 0.56865(19) 0.0179(3) Uani 0.8413(10) 1 d . . P A 1
C9 C 0.41681(9) 0.15840(11) 0.64850(19) 0.0180(3) Uani 0.8413(10) 1 d . . P A 1
S1 S 0.32122(2) 0.11044(3) 0.83314(5) 0.02311(14) Uani 0.8413(10) 1 d . . P A 1
S2 S 0.38667(3) 0.45067(3) 0.72548(5) 0.02318(14) Uani 0.8413(10) 1 d . . P A 1
S3 S 0.52292(2) 0.19063(3) 0.44197(5) 0.02260(14) Uani 0.8413(10) 1 d . . P A 1
C10 C 0.41522(19) 0.06487(17) 0.6466(3) 0.0239(6) Uani 0.8413(10) 1 d . . P A 1
H10 H 0.4447 0.0301 0.5864 0.029 Uiso 0.8413(10) 1 calc R U P A 1
C11 C 0.36722(12) 0.03048(13) 0.7395(2) 0.0275(4) Uani 0.8413(10) 1 d . . P A 1
H11 H 0.3597 -0.0309 0.7519 0.033 Uiso 0.8413(10) 1 calc R U P A 1
C12 C 0.3142(2) 0.33373(17) 0.8590(4) 0.0211(6) Uani 0.8413(10) 1 d . . P A 1
H12 H 0.2813 0.3065 0.9223 0.025 Uiso 0.8413(10) 1 calc R U P A 1
C13 C 0.32213(12) 0.42162(13) 0.8490(2) 0.0251(3) Uani 0.8413(10) 1 d . . P A 1
H13 H 0.2954 0.4629 0.9035 0.030 Uiso 0.8413(10) 1 calc R U P A 1
C14 C 0.50081(17) 0.35499(15) 0.4911(3) 0.0223(5) Uani 0.8413(10) 1 d . . P A 1
H14 H 0.5038 0.4173 0.4864 0.027 Uiso 0.8413(10) 1 calc R U P A 1
C15 C 0.54100(11) 0.30044(14) 0.4108(2) 0.0247(3) Uani 0.8413(10) 1 d . . P A 1
H15 H 0.5756 0.3203 0.3440 0.030 Uiso 0.8413(10) 1 calc R U P A 1
C24 C 0.42255(18) 0.16402(14) 0.6321(3) 0.0180(3) Uani 0.1587(10) 1 d G . P A 2
C25 C 0.46203(17) 0.22912(16) 0.5580(3) 0.0179(3) Uani 0.1587(10) 1 d G . P A 2
C26 C 0.44914(17) 0.31760(15) 0.5920(3) 0.0178(3) Uani 0.1587(10) 1 d G . P A 2
C27 C 0.39852(19) 0.34279(15) 0.6967(4) 0.0180(3) Uani 0.1587(10) 1 d G . P A 2
C28 C 0.3607(2) 0.27595(17) 0.7672(4) 0.0177(3) Uani 0.1587(10) 1 d G . P A 2
C29 C 0.37186(19) 0.18568(16) 0.7366(4) 0.0183(3) Uani 0.1587(10) 1 d G . P A 2
S4 S 0.4285(3) 0.05067(15) 0.6099(5) 0.0239(6) Uani 0.1587(10) 1 d G . P A 2
S5 S 0.5025(2) 0.38715(19) 0.4903(4) 0.0223(5) Uani 0.1587(10) 1 d G . P A 2
S6 S 0.3014(3) 0.3198(2) 0.8910(5) 0.0211(6) Uani 0.1587(10) 1 d G . P A 2
C30 C 0.3388(2) 0.10927(19) 0.7967(5) 0.02311(14) Uani 0.1587(10) 1 d G . P A 2
H30 H 0.3032 0.1115 0.8689 0.028 Uiso 0.1587(10) 1 calc R U P A 2
C31 C 0.3638(3) 0.03330(16) 0.7393(5) 0.0275(4) Uani 0.1587(10) 1 d G . P A 2
H31 H 0.3476 -0.0234 0.7671 0.033 Uiso 0.1587(10) 1 calc R U P A 2
C32 C 0.5153(2) 0.2197(2) 0.4495(4) 0.02260(14) Uani 0.1587(10) 1 d G . P A 2
H32 H 0.5308 0.1645 0.4132 0.027 Uiso 0.1587(10) 1 calc R U P A 2
C33 C 0.5412(2) 0.2982(2) 0.4040(5) 0.0247(3) Uani 0.1587(10) 1 d G . P A 2
H33 H 0.5769 0.3038 0.3324 0.030 Uiso 0.1587(10) 1 calc R U P A 2
C34 C 0.3783(3) 0.42861(16) 0.7451(5) 0.02318(14) Uani 0.1587(10) 1 d G . P A 2
H34 H 0.3984 0.4816 0.7092 0.028 Uiso 0.1587(10) 1 calc R U P A 2
C35 C 0.3274(3) 0.4261(2) 0.8480(6) 0.0251(3) Uani 0.1587(10) 1 d G . P A 2
H35 H 0.3080 0.4771 0.8918 0.030 Uiso 0.1587(10) 1 calc R U P A 2

loop_
_atom_site_aniso_label
_atom_site_aniso_U_11
_atom_site_aniso_U_22
_atom_site_aniso_U_33
_atom_site_aniso_U_23
_atom_site_aniso_U_13
_atom_site_aniso_U_12
F1 0.0249(5) 0.0150(4) 0.0285(5) -0.0043(3) 0.0115(4) 0.0045(3)
F2 0.0235(5) 0.0196(4) 0.0266(5) 0.0033(3) 0.0131(4) -0.0018(3)
O1 0.0253(5) 0.0118(5) 0.0279(6) 0.0015(4) 0.0055(4) -0.0012(4)
C1 0.0182(7) 0.0138(6) 0.0202(7) -0.0002(5) 0.0036(5) 0.0005(5)
C2 0.0173(7) 0.0144(7) 0.0206(7) -0.0024(5) 0.0065(5) 0.0021(5)
C3 0.0164(7) 0.0158(7) 0.0194(7) 0.0005(5) 0.0075(5) 0.0003(5)
C4 0.0202(7) 0.0152(7) 0.0195(7) 0.0009(5) 0.0031(6) -0.0006(5)
C5 0.0197(7) 0.0164(7) 0.0170(7) -0.0016(5) 0.0031(5) 0.0000(6)
C6 0.0202(7) 0.0142(6) 0.0197(7) -0.0009(5) 0.0022(6) -0.0008(5)
C7 0.0184(7) 0.0168(7) 0.0182(7) 0.0008(5) 0.0018(6) -0.0021(5)
C8 0.0181(7) 0.0180(7) 0.0176(7) -0.0002(6) 0.0026(5) 0.0013(6)
C9 0.0200(7) 0.0149(7) 0.0191(7) 0.0008(6) 0.0021(6) 0.0008(6)
S1 0.0264(3) 0.0170(2) 0.0260(3) 0.00498(15) 0.00744(17) -0.00183(16)
S2 0.0277(3) 0.0125(2) 0.0295(2) -0.00396(15) 0.00603(17) -0.00152(16)
S3 0.0222(2) 0.0243(2) 0.0213(2) -0.00215(16) 0.00722(17) 0.00344(16)
C10 0.0267(14) 0.0102(8) 0.0349(17) -0.0038(8) 0.0039(10) 0.0065(8)
C11 0.0319(9) 0.0141(7) 0.0364(9) 0.0040(6) 0.0033(7) -0.0003(6)
C12 0.0200(14) 0.0209(10) 0.0226(16) -0.0024(10) 0.0114(8) -0.0020(9)
C13 0.0275(8) 0.0201(7) 0.0279(8) -0.0069(6) 0.0055(6) 0.0034(6)
C14 0.0247(6) 0.0176(16) 0.0247(6) 0.0047(12) 0.0043(4) -0.0070(12)
C15 0.0225(8) 0.0306(8) 0.0213(8) 0.0020(6) 0.0075(6) -0.0041(6)
C24 0.0200(7) 0.0149(7) 0.0191(7) 0.0008(6) 0.0021(6) 0.0008(6)
C25 0.0181(7) 0.0180(7) 0.0176(7) -0.0002(6) 0.0026(5) 0.0013(6)
C26 0.0184(7) 0.0168(7) 0.0182(7) 0.0008(5) 0.0018(6) -0.0021(5)
C27 0.0202(7) 0.0142(6) 0.0197(7) -0.0009(5) 0.0022(6) -0.0008(5)
C28 0.0197(7) 0.0164(7) 0.0170(7) -0.0016(5) 0.0031(5) 0.0000(6)
C29 0.0202(7) 0.0152(7) 0.0195(7) 0.0009(5) 0.0031(6) -0.0006(5)
S4 0.0267(14) 0.0102(8) 0.0349(17) -0.0038(8) 0.0039(10) 0.0065(8)
S5 0.0247(6) 0.0176(16) 0.0247(6) 0.0047(12) 0.0043(4) -0.0070(12)
S6 0.0200(14) 0.0209(10) 0.0226(16) -0.0024(10) 0.0114(8) -0.0020(9)
C30 0.0264(3) 0.0170(2) 0.0260(3) 0.00498(15) 0.00744(17) -0.00183(16)
C31 0.0319(9) 0.0141(7) 0.0364(9) 0.0040(6) 0.0033(7) -0.0003(6)
C32 0.0222(2) 0.0243(2) 0.0213(2) -0.00215(16) 0.00722(17) 0.00344(16)
C33 0.0225(8) 0.0306(8) 0.0213(8) 0.0020(6) 0.0075(6) -0.0041(6)
C34 0.0277(3) 0.0125(2) 0.0295(2) -0.00396(15) 0.00603(17) -0.00152(16)
C35 0.0275(8) 0.0201(7) 0.0279(8) -0.0069(6) 0.0055(6) 0.0034(6)

loop_
_atom_type_symbol
_atom_type_description
_atom_type_scat_dispersion_real
_atom_type_scat_dispersion_imag
_atom_type_scat_source
C C 0.0181 0.0091 'International Tables Vol C Tables 4.2.6.8 and 6.1.1.4'
H H 0.0000 0.0000 'International Tables Vol C Tables 4.2.6.8 and 6.1.1.4'
O O 0.0492 0.0322 'International Tables Vol C Tables 4.2.6.8 and 6.1.1.4'
F F 0.0727 0.0534 'International Tables Vol C Tables 4.2.6.8 and 6.1.1.4'
S S 0.3331 0.5567 'International Tables Vol C Tables 4.2.6.8 and 6.1.1.4'

loop_
_geom_angle_atom_site_label_1
_geom_angle_atom_site_label_2
_geom_angle_atom_site_label_3
_geom_angle
_geom_angle_site_symmetry_3
O1 C1 C2 122.62(13) .
O1 C1 C3 122.38(13) 7_567
C2 C1 C3 115.00(12) 7_567
C3 C2 F1 121.46(13) .
C3 C2 C1 122.57(13) .
F1 C2 C1 115.97(12) .
C2 C3 F2 121.57(13) .
C2 C3 C1 122.43(13) 7_567
F2 C3 C1 116.00(12) 7_567
C9 C4 C5 121.46(15) .
C9 C4 S1 111.29(13) .
C5 C4 S1 127.25(14) .
C6 C5 C4 118.36(15) .
C6 C5 C12 111.34(16) .
C4 C5 C12 130.30(17) .
C5 C6 C7 121.88(15) .
C5 C6 S2 111.32(13) .
C7 C6 S2 126.79(13) .
C8 C7 C6 117.96(15) .
C8 C7 C14 111.84(16) .
C6 C7 C14 130.20(17) .
C7 C8 C9 121.98(15) .
C7 C8 S3 111.36(13) .
C9 C8 S3 126.66(14) .
C4 C9 C8 118.37(15) .
C4 C9 C10 111.79(16) .
C8 C9 C10 129.85(17) .
C11 S1 C4 91.25(9) .
C6 S2 C13 91.57(9) .
C15 S3 C8 91.14(9) .
C11 C10 C9 113.0(2) .
C10 C11 S1 112.66(16) .
C13 C12 C5 113.7(2) .
C12 C13 S2 112.11(16) .
C15 C14 C7 112.7(2) .
C14 C15 S3 112.93(15) .
C29 C24 C25 122.1 .
C29 C24 S4 111.1 .
C25 C24 S4 126.8 .
C26 C25 C24 117.9 .
C26 C25 C32 112.2 .
C24 C25 C32 129.9 .
C25 C26 C27 122.1 .
C25 C26 S5 111.1 .
C27 C26 S5 126.8 .
C28 C27 C26 117.9 .
C28 C27 C34 112.2 .
C26 C27 C34 130.0 .
C27 C28 C29 122.1 .
C27 C28 S6 111.0 .
C29 C28 S6 126.8 .
C24 C29 C28 117.9 .
C24 C29 C30 112.2 .
C28 C29 C30 130.0 .
C31 S4 C24 91.3 .
C33 S5 C26 91.3 .
C35 S6 C28 91.3 .
C31 C30 C29 112.6 .
C30 C31 S4 112.9 .
C33 C32 C25 112.6 .
C32 C33 S5 112.9 .
C35 C34 C27 112.7 .
C34 C35 S6 112.9 .

loop_
_geom_bond_atom_site_label_1
_geom_bond_atom_site_label_2
_geom_bond_distance
_geom_bond_site_symmetry_2
F1 C2 1.3324(15) .
F2 C3 1.3347(16) .
O1 C1 1.2136(18) .
C1 C2 1.4758(19) .
C1 C3 1.4802(18) 7_567
C2 C3 1.332(2) .
C3 C1 1.4801(18) 7_567
C4 C9 1.402(2) .
C4 C5 1.420(2) .
C4 S1 1.7313(18) .
C5 C6 1.399(2) .
C5 C12 1.427(3) .
C6 C7 1.424(2) .
C6 S2 1.7268(18) .
C7 C8 1.397(2) .
C7 C14 1.426(3) .
C8 C9 1.420(2) .
C8 S3 1.7279(18) .
C9 C10 1.421(3) .
S1 C11 1.728(2) .
S2 C13 1.730(2) .
S3 C15 1.727(2) .
C10 C11 1.356(3) .
C12 C13 1.347(3) .
C14 C15 1.349(3) .
C24 C29 1.4026 .
C24 C25 1.4167 .
C24 S4 1.7381 .
C25 C26 1.4024 .
C25 C32 1.4312 .
C26 C27 1.4165 .
C26 S5 1.7381 .
C27 C28 1.4027 .
C27 C34 1.4313 .
C28 C29 1.4163 .
C28 S6 1.7382 .
C29 C30 1.4313 .
S4 C31 1.7345 .
S5 C33 1.7344 .
S6 C35 1.7343 .
C30 C31 1.3565 .
C32 C33 1.3564 .
C34 C35 1.3565 .

loop_
_geom_torsion_atom_site_label_1
_geom_torsion_atom_site_label_2
_geom_torsion_atom_site_label_3
_geom_torsion_atom_site_label_4
_geom_torsion
_geom_torsion_site_symmetry_1
_geom_torsion_site_symmetry_4
O1 C1 C2 C3 179.05(14) . .
C3 C1 C2 C3 -0.6(2) 7_567 .
O1 C1 C2 F1 -0.5(2) . .
C3 C1 C2 F1 179.82(12) 7_567 .
F1 C2 C3 F2 0.7(2) . .
C1 C2 C3 F2 -178.85(13) . .
F1 C2 C3 C1 -179.80(13) . 7_567
C1 C2 C3 C1 0.7(2) . 7_567
C9 C4 C5 C6 0.4(2) . .
S1 C4 C5 C6 179.56(14) . .
C9 C4 C5 C12 -179.0(2) . .
S1 C4 C5 C12 0.2(3) . .
C4 C5 C6 C7 0.0(2) . .
C12 C5 C6 C7 179.5(2) . .
C4 C5 C6 S2 -179.15(13) . .
C12 C5 C6 S2 0.3(2) . .
C5 C6 C7 C8 -0.5(2) . .
S2 C6 C7 C8 178.49(13) . .
C5 C6 C7 C14 179.1(2) . .
S2 C6 C7 C14 -1.9(3) . .
C6 C7 C8 C9 0.7(2) . .
C14 C7 C8 C9 -178.98(19) . .
C6 C7 C8 S3 179.72(13) . .
C14 C7 C8 S3 0.0(2) . .
C5 C4 C9 C8 -0.2(2) . .
S1 C4 C9 C8 -179.51(13) . .
C5 C4 C9 C10 179.94(19) . .
S1 C4 C9 C10 0.6(2) . .
C7 C8 C9 C4 -0.3(2) . .
S3 C8 C9 C4 -179.21(14) . .
C7 C8 C9 C10 179.5(2) . .
S3 C8 C9 C10 0.6(3) . .
C9 C4 S1 C11 -0.36(15) . .
C5 C4 S1 C11 -179.61(16) . .
C5 C6 S2 C13 -0.55(15) . .
C7 C6 S2 C13 -179.64(16) . .
C7 C8 S3 C15 0.23(14) . .
C9 C8 S3 C15 179.20(16) . .
C4 C9 C10 C11 -0.7(3) . .
C8 C9 C10 C11 179.51(19) . .
C9 C10 C11 S1 0.4(3) . .
C4 S1 C11 C10 -0.01(19) . .
C6 C5 C12 C13 0.1(3) . .
C4 C5 C12 C13 179.6(2) . .
C5 C12 C13 S2 -0.5(3) . .
C6 S2 C13 C12 0.6(2) . .
C8 C7 C14 C15 -0.4(3) . .
C6 C7 C14 C15 179.98(19) . .
C7 C14 C15 S3 0.6(3) . .
C8 S3 C15 C14 -0.47(18) . .
C29 C24 C25 C26 0.0 . .
S4 C24 C25 C26 -180.0 . .
C29 C24 C25 C32 180.0 . .
S4 C24 C25 C32 0.0 . .
C24 C25 C26 C27 0.0 . .
C32 C25 C26 C27 -180.0 . .
C24 C25 C26 S5 180.0 . .
C32 C25 C26 S5 0.0 . .
C25 C26 C27 C28 0.0 . .
S5 C26 C27 C28 180.0 . .
C25 C26 C27 C34 -180.0 . .
S5 C26 C27 C34 0.0 . .
C26 C27 C28 C29 0.0 . .
C34 C27 C28 C29 180.0 . .
C26 C27 C28 S6 180.0 . .
C34 C27 C28 S6 0.0 . .
C25 C24 C29 C28 0.0 . .
S4 C24 C29 C28 180.0 . .
C25 C24 C29 C30 180.0 . .
S4 C24 C29 C30 0.0 . .
C27 C28 C29 C24 0.0 . .
S6 C28 C29 C24 180.0 . .
C27 C28 C29 C30 -180.0 . .
S6 C28 C29 C30 0.0 . .
C29 C24 S4 C31 0.0 . .
C25 C24 S4 C31 -180.0 . .
C25 C26 S5 C33 0.0 . .
C27 C26 S5 C33 180.0 . .
C27 C28 S6 C35 0.0 . .
C29 C28 S6 C35 180.0 . .
C24 C29 C30 C31 0.0 . .
C28 C29 C30 C31 180.0 . .
C29 C30 C31 S4 0.0 . .
C24 S4 C31 C30 0.0 . .
C26 C25 C32 C33 0.0 . .
C24 C25 C32 C33 -180.0 . .
C25 C32 C33 S5 0.0 . .
C26 S5 C33 C32 0.0 . .
C28 C27 C34 C35 0.0 . .
C26 C27 C34 C35 180.0 . .
C27 C34 C35 S6 0.0 . .
C28 S6 C35 C34 0.0 . .
